data_4072949
loop_
_publ_author_name
'Padmanabhan, Sudhakar'
'Katao, Shouhei'
'Nomura, Kotohiro'

_publ_section_title
;
 Synthesis and Structure of Titanatranes Containing Tetradentate
 Trianionic Donor Ligands of the Type
 [(O-2,4-R2C6H2-6-CH2)2(OCH2CH2)]N3-and Their Use in Catalysis for
 Ethylene Polymerization
;
_journal_issue 7
_journal_name_full Organometallics
_journal_page_first 1616
_journal_paper_doi 10.1021/om0611507
_journal_volume 26
_journal_year 2007
_chemical_formula_moiety 'C35 H55 N O4 Ti '
_chemical_formula_sum 'C35 H55 N O4 Ti'
_chemical_formula_weight 601.72
_space_group_IT_number 14
_symmetry_cell_setting monoclinic
_symmetry_Int_Tables_number 14
_symmetry_space_group_name_Hall '-P 2ybc'
_symmetry_space_group_name_H-M 'P 1 21/c 1'
_cell_angle_alpha 90.0000
_cell_angle_beta 104.319(2)
_cell_angle_gamma 90.0000
_cell_formula_units_Z 4
_cell_length_a 10.5075(5)
_cell_length_b 29.4993(13)
_cell_length_c 11.6832(8)
_cell_measurement_reflns_used 15447
_cell_measurement_temperature 243.1
_cell_measurement_theta_max 27.4
_cell_measurement_theta_min 3.1
_cell_volume 3508.9(3)
_computing_cell_refinement PROCESS-AUTO
_computing_data_collection PROCESS-AUTO
_computing_data_reduction CrystalStructure
_computing_publication_material 'CrystalStructure 3.8.0'
_computing_structure_refinement CRYSTALS
_computing_structure_solution SIR92
_diffrn_detector_area_resol_mean 10.00
_diffrn_measured_fraction_theta_full 0.996
_diffrn_measured_fraction_theta_max 0.996
_diffrn_measurement_device_type 'Rigaku RAXIS-RAPID'
_diffrn_measurement_method \w
_diffrn_radiation_type 'Mo K\a'
_diffrn_radiation_wavelength 0.71075
_diffrn_reflns_av_R_equivalents 0.082
_diffrn_reflns_limit_h_max 11
_diffrn_reflns_limit_h_min -13
_diffrn_reflns_limit_k_max 38
_diffrn_reflns_limit_k_min -38
_diffrn_reflns_limit_l_max 15
_diffrn_reflns_limit_l_min -15
_diffrn_reflns_number 33862
_diffrn_reflns_theta_full 27.43
_diffrn_reflns_theta_max 27.43
_exptl_absorpt_coefficient_mu 0.279
_exptl_absorpt_correction_T_max 0.962
_exptl_absorpt_correction_T_min 0.776
_exptl_absorpt_correction_type multi-scan
_exptl_absorpt_process_details
;
    Higashi, T. (1995). Program for Absorption Correction.
    Rigaku Corporation, Tokyo, Japan.
;
_exptl_crystal_colour yellow
_exptl_crystal_density_diffrn 1.139
_exptl_crystal_density_method 'not measured'
_exptl_crystal_description block
_exptl_crystal_F_000 1304.00
_exptl_crystal_size_max 0.24
_exptl_crystal_size_mid 0.20
_exptl_crystal_size_min 0.14
_refine_diff_density_max 0.47
_refine_diff_density_min -0.27
_refine_ls_extinction_method none
_refine_ls_goodness_of_fit_ref 1.002
_refine_ls_hydrogen_treatment refall
_refine_ls_number_parameters 425
_refine_ls_number_reflns 2914
_refine_ls_R_factor_gt 0.0588
_refine_ls_shift/su_max 0.0015
_refine_ls_structure_factor_coef Fsqd
_refine_ls_weighting_details 'w = 1/[0.0030Fo^2^ + 1.0000\s(Fo^2^)]/(4Fo^2^)'
_refine_ls_weighting_scheme calc
_refine_ls_wR_factor_ref 0.1485
_reflns_number_gt 2877
_reflns_number_total 7977
_reflns_threshold_expression F^2^>2.0\s(F^2^)
_cod_data_source_file om0611507si20061219_080841.cif
_cod_data_source_block '_PS-Ti-4'
_cod_original_formula_sum 'C35 H55 N O4 Ti '
_cod_database_code 4072949

loop_
_symmetry_equiv_pos_site_id
_symmetry_equiv_pos_as_xyz
1 +X,+Y,+Z
2 -X,1/2+Y,1/2-Z
3 -X,-Y,-Z
4 +X,1/2-Y,1/2+Z

loop_
_atom_site_label
_atom_site_type_symbol
_atom_site_fract_x
_atom_site_fract_y
_atom_site_fract_z
_atom_site_U_iso_or_equiv
_atom_site_adp_type
_atom_site_occupancy
_atom_site_symmetry_multiplicity
_atom_site_calc_flag
_atom_site_refinement_flags
Ti(1) Ti 0.38084(8) 0.08842(3) 0.79606(10) 0.0357(2) Uani 1.00 1 d .
O(1) O 0.2115(3) 0.09068(11) 0.7247(3) 0.0527(11) Uani 1.00 1 d .
O(2) O 0.3661(3) 0.10921(13) 0.9394(3) 0.0527(12) Uani 1.00 1 d .
O(3) O 0.4111(2) 0.02715(10) 0.7790(3) 0.0408(10) Uani 1.00 1 d .
O(4) O 0.4472(2) 0.12791(10) 0.7037(3) 0.0422(10) Uani 1.00 1 d .
N(1) N 0.5979(3) 0.08837(12) 0.9070(3) 0.0286(11) Uani 1.00 1 d .
C(1) C 0.0777(5) 0.0928(2) 0.7268(8) 0.092(2) Uani 1.00 1 d .
C(2) C 0.0274(6) 0.0488(2) 0.7455(9) 0.118(3) Uani 1.00 1 d .
C(3) C 0.0019(6) 0.1204(2) 0.6364(9) 0.122(3) Uani 1.00 1 d .
C(4) C 0.4707(5) 0.11264(18) 1.0424(5) 0.0503(19) Uani 1.00 1 d .
C(5) C 0.5973(4) 0.12068(16) 1.0040(5) 0.0411(16) Uani 1.00 1 d .
C(6) C 0.5143(4) -0.00131(15) 0.7804(5) 0.0334(15) Uani 1.00 1 d .
C(7) C 0.6302(4) 0.00591(15) 0.8670(4) 0.0323(14) Uani 1.00 1 d .
C(8) C 0.7391(4) -0.02165(15) 0.8708(4) 0.0367(15) Uani 1.00 1 d .
C(9) C 0.7341(4) -0.05629(16) 0.7918(4) 0.0344(15) Uani 1.00 1 d .
C(10) C 0.6152(4) -0.06354(16) 0.7088(4) 0.0361(15) Uani 1.00 1 d .
C(11) C 0.5035(4) -0.03678(16) 0.6991(4) 0.0315(14) Uani 1.00 1 d .
C(12) C 0.6332(4) 0.04262(15) 0.9587(4) 0.0380(15) Uani 1.00 1 d .
C(13) C 0.8513(4) -0.08832(16) 0.7955(5) 0.0383(15) Uani 1.00 1 d .
C(14) C 0.9723(4) -0.0744(2) 0.8906(6) 0.064(2) Uani 1.00 1 d .
C(15) C 0.8860(5) -0.08776(19) 0.6757(5) 0.0542(19) Uani 1.00 1 d .
C(16) C 0.8129(5) -0.13703(17) 0.8248(6) 0.059(2) Uani 1.00 1 d .
C(17) C 0.3727(4) -0.04761(17) 0.6101(5) 0.0390(16) Uani 1.00 1 d .
C(18) C 0.3869(5) -0.0881(2) 0.5320(6) 0.067(2) Uani 1.00 1 d .
C(19) C 0.2713(4) -0.0610(2) 0.6791(5) 0.0538(18) Uani 1.00 1 d .
C(20) C 0.3220(5) -0.0074(2) 0.5277(5) 0.060(2) Uani 1.00 1 d .
C(21) C 0.5435(4) 0.16032(15) 0.7191(4) 0.0351(15) Uani 1.00 1 d .
C(22) C 0.6679(4) 0.14898(16) 0.7864(4) 0.0363(15) Uani 1.00 1 d .
C(23) C 0.7679(4) 0.18126(18) 0.8077(5) 0.0457(17) Uani 1.00 1 d .
C(24) C 0.7452(5) 0.22459(17) 0.7607(5) 0.0479(17) Uani 1.00 1 d .
C(25) C 0.6195(4) 0.23416(13) 0.6924(4) 0.0269(13) Uani 1.00 1 d .
C(26) C 0.5167(4) 0.20381(16) 0.6691(5) 0.0417(17) Uani 1.00 1 d .
C(27) C 0.6923(4) 0.10197(15) 0.8376(5) 0.0363(15) Uani 1.00 1 d .
C(28) C 0.8539(6) 0.2610(2) 0.7812(7) 0.085(2) Uani 1.00 1 d .
C(29) C 0.9829(6) 0.2441(2) 0.8428(9) 0.138(3) Uani 1.00 1 d .
C(30) C 0.8681(10) 0.2763(4) 0.6576(11) 0.237(7) Uani 1.00 1 d .
C(31) C 0.8119(9) 0.3020(3) 0.8361(14) 0.225(6) Uani 1.00 1 d .
C(32) C 0.3811(4) 0.21674(17) 0.5937(5) 0.0451(17) Uani 1.00 1 d .
C(33) C 0.3796(6) 0.26494(19) 0.5410(6) 0.079(2) Uani 1.00 1 d .
C(34) C 0.3383(6) 0.1840(2) 0.4891(5) 0.072(2) Uani 1.00 1 d .
C(35) C 0.2814(5) 0.2162(2) 0.6696(6) 0.068(2) Uani 1.00 1 d .
H(1) H 0.0784 0.1089 0.7974 0.109 Uiso 1.00 1 c R
H(2) H -0.0069 0.0344 0.6715 0.143 Uiso 1.00 1 c R
H(3) H -0.0403 0.0520 0.7857 0.143 Uiso 1.00 1 c R
H(4) H 0.0964 0.0308 0.7918 0.143 Uiso 1.00 1 c R
H(5) H 0.0020 0.1506 0.6645 0.142 Uiso 1.00 1 c R
H(6) H -0.0857 0.1093 0.6143 0.142 Uiso 1.00 1 c R
H(7) H 0.0386 0.1198 0.5698 0.142 Uiso 1.00 1 c R
H(8) H 0.4552 0.1373 1.0894 0.063 Uiso 1.00 1 c R
H(9) H 0.4774 0.0854 1.0867 0.063 Uiso 1.00 1 c R
H(10) H 0.6711 0.1154 1.0684 0.049 Uiso 1.00 1 c R
H(11) H 0.5999 0.1509 0.9768 0.049 Uiso 1.00 1 c R
H(12) H 0.8182 -0.0163 0.9293 0.042 Uiso 1.00 1 c R
H(13) H 0.6100 -0.0882 0.6554 0.044 Uiso 1.00 1 c R
H(14) H 0.7194 0.0440 1.0089 0.045 Uiso 1.00 1 c R
H(15) H 0.5729 0.0347 1.0040 0.045 Uiso 1.00 1 c R
H(16) H 0.9681 -0.0774 0.9851 0.074 Uiso 1.00 1 c R
H(17) H 1.0251 -0.0984 0.8902 0.074 Uiso 1.00 1 c R
H(18) H 0.9981 -0.0414 0.8651 0.074 Uiso 1.00 1 c R
H(19) H 0.8065 -0.0997 0.6140 0.067 Uiso 1.00 1 c R
H(20) H 0.9575 -0.1107 0.6740 0.067 Uiso 1.00 1 c R
H(21) H 0.9165 -0.0557 0.6570 0.067 Uiso 1.00 1 c R
H(22) H 0.8095 -0.1367 0.9244 0.072 Uiso 1.00 1 c R
H(23) H 0.7295 -0.1467 0.7614 0.072 Uiso 1.00 1 c R
H(24) H 0.8785 -0.1627 0.8034 0.072 Uiso 1.00 1 c R
H(25) H 0.4113 -0.0774 0.4637 0.078 Uiso 1.00 1 c R
H(26) H 0.3056 -0.1038 0.5090 0.078 Uiso 1.00 1 c R
H(27) H 0.4527 -0.1080 0.5747 0.078 Uiso 1.00 1 c R
H(28) H 0.1923 -0.0630 0.6269 0.063 Uiso 1.00 1 c R
H(29) H 0.2643 -0.0311 0.7339 0.063 Uiso 1.00 1 c R
H(30) H 0.2943 -0.0930 0.7209 0.063 Uiso 1.00 1 c R
H(31) H 0.2276 -0.0190 0.4679 0.069 Uiso 1.00 1 c R
H(32) H 0.4006 0.0001 0.4909 0.069 Uiso 1.00 1 c R
H(33) H 0.2955 0.0200 0.5729 0.069 Uiso 1.00 1 c R
H(34) H 0.8524 0.1736 0.8551 0.054 Uiso 1.00 1 c R
H(35) H 0.6037 0.2636 0.6589 0.030 Uiso 1.00 1 c R
H(36) H 0.7785 0.1009 0.8878 0.043 Uiso 1.00 1 c R
H(37) H 0.6856 0.0811 0.7745 0.043 Uiso 1.00 1 c R
H(38) H 0.9944 0.2473 0.9256 0.154 Uiso 1.00 1 c R
H(39) H 1.0490 0.2608 0.8185 0.154 Uiso 1.00 1 c R
H(40) H 0.9895 0.2129 0.8241 0.154 Uiso 1.00 1 c R
H(41) H 0.9312 0.2578 0.6341 0.273 Uiso 1.00 1 c R
H(42) H 0.8957 0.3070 0.6611 0.273 Uiso 1.00 1 c R
H(43) H 0.7857 0.2733 0.6020 0.273 Uiso 1.00 1 c R
H(44) H 0.7678 0.3222 0.7760 0.255 Uiso 1.00 1 c R
H(45) H 0.8867 0.3167 0.8843 0.255 Uiso 1.00 1 c R
H(46) H 0.7542 0.2932 0.8832 0.255 Uiso 1.00 1 c R
H(47) H 0.3156 0.2661 0.4677 0.087 Uiso 1.00 1 c R
H(48) H 0.3581 0.2864 0.5939 0.087 Uiso 1.00 1 c R
H(49) H 0.4636 0.2719 0.5288 0.087 Uiso 1.00 1 c R
H(50) H 0.3351 0.1485 0.5248 0.078 Uiso 1.00 1 c R
H(51) H 0.2411 0.1905 0.4458 0.078 Uiso 1.00 1 c R
H(52) H 0.4031 0.1845 0.4478 0.078 Uiso 1.00 1 c R
H(53) H 0.1980 0.2227 0.6266 0.080 Uiso 1.00 1 c R
H(54) H 0.3020 0.2407 0.7396 0.080 Uiso 1.00 1 c R
H(55) H 0.2760 0.1857 0.7126 0.080 Uiso 1.00 1 c R

loop_
_atom_site_aniso_label
_atom_site_aniso_U_11
_atom_site_aniso_U_22
_atom_site_aniso_U_33
_atom_site_aniso_U_12
_atom_site_aniso_U_13
_atom_site_aniso_U_23
Ti(1) 0.0247(4) 0.0273(4) 0.0546(7) 0.0002(4) 0.0086(4) 0.0050(5)
O(1) 0.0232(16) 0.0400(19) 0.091(3) 0.0025(15) 0.0074(18) 0.007(2)
O(2) 0.045(2) 0.058(2) 0.060(3) 0.0067(18) 0.021(2) 0.001(2)
O(3) 0.0274(18) 0.0341(18) 0.057(2) -0.0005(15) 0.0032(18) -0.0013(18)
O(4) 0.0318(18) 0.0339(18) 0.054(2) -0.0093(15) -0.0024(17) 0.0066(17)
N(1) 0.028(2) 0.0250(19) 0.034(2) -0.0011(17) 0.0109(19) 0.002(2)
C(1) 0.027(2) 0.091(5) 0.153(8) 0.007(3) 0.015(4) 0.037(5)
C(2) 0.063(4) 0.108(6) 0.187(11) -0.024(4) 0.040(5) 0.028(6)
C(3) 0.049(4) 0.118(6) 0.187(10) 0.025(4) 0.006(5) 0.026(6)
C(4) 0.060(3) 0.039(3) 0.059(4) 0.008(2) 0.029(3) 0.001(3)
C(5) 0.049(3) 0.034(2) 0.039(4) 0.004(2) 0.008(2) 0.001(2)
C(6) 0.025(2) 0.031(2) 0.042(3) 0.002(2) 0.006(2) 0.003(2)
C(7) 0.030(2) 0.029(2) 0.036(3) -0.002(2) 0.007(2) -0.001(2)
C(8) 0.031(2) 0.032(2) 0.043(3) -0.003(2) 0.001(2) -0.002(2)
C(9) 0.033(2) 0.030(2) 0.039(3) 0.004(2) 0.008(2) -0.001(2)
C(10) 0.038(2) 0.036(2) 0.036(3) -0.001(2) 0.012(2) -0.002(2)
C(11) 0.027(2) 0.036(2) 0.030(3) -0.004(2) 0.004(2) 0.002(2)
C(12) 0.040(2) 0.034(2) 0.039(3) -0.002(2) 0.008(2) 0.004(2)
C(13) 0.027(2) 0.037(2) 0.049(3) 0.006(2) 0.006(2) -0.003(2)
C(14) 0.036(3) 0.067(4) 0.081(5) 0.021(2) 0.001(3) -0.013(3)
C(15) 0.043(3) 0.059(3) 0.066(4) 0.001(2) 0.024(3) -0.010(3)
C(16) 0.060(3) 0.044(3) 0.076(5) 0.014(2) 0.020(3) 0.009(3)
C(17) 0.030(2) 0.050(3) 0.036(3) -0.005(2) 0.004(2) -0.001(2)
C(18) 0.041(3) 0.090(4) 0.063(5) -0.009(3) -0.003(3) -0.031(4)
C(19) 0.036(2) 0.063(3) 0.058(4) -0.015(2) 0.004(3) 0.005(3)
C(20) 0.037(3) 0.082(4) 0.055(4) 0.002(2) -0.003(3) 0.016(3)
C(21) 0.032(2) 0.033(2) 0.036(3) -0.009(2) 0.000(2) 0.002(2)
C(22) 0.032(2) 0.041(2) 0.037(3) -0.007(2) 0.009(2) -0.000(2)
C(23) 0.035(2) 0.048(3) 0.053(4) -0.010(2) 0.008(2) 0.006(2)
C(24) 0.047(3) 0.037(2) 0.057(4) -0.017(2) 0.006(3) 0.004(2)
C(25) 0.027(2) 0.015(2) 0.034(3) -0.006(2) -0.001(2) 0.012(2)
C(26) 0.045(3) 0.031(2) 0.046(4) -0.000(2) 0.005(2) 0.001(2)
C(27) 0.028(2) 0.040(2) 0.040(3) 0.001(2) 0.006(2) 0.002(2)
C(28) 0.059(4) 0.060(4) 0.119(7) -0.035(3) -0.010(4) 0.023(4)
C(29) 0.057(4) 0.093(5) 0.234(12) -0.048(4) -0.020(6) 0.018(6)
C(30) 0.164(10) 0.311(17) 0.207(14) -0.166(11) -0.011(10) 0.135(13)
C(31) 0.107(7) 0.080(6) 0.45(2) -0.049(5) -0.007(11) -0.088(10)
C(32) 0.039(2) 0.034(2) 0.052(4) -0.002(2) -0.007(2) 0.005(2)
C(33) 0.071(4) 0.054(3) 0.093(6) 0.003(3) -0.016(4) 0.025(4)
C(34) 0.078(4) 0.054(3) 0.061(5) 0.016(3) -0.023(3) -0.006(3)
C(35) 0.047(3) 0.067(4) 0.085(5) 0.019(3) 0.008(3) 0.009(3)

loop_
_atom_type_symbol
_atom_type_description
_atom_type_scat_dispersion_real
_atom_type_scat_dispersion_imag
_atom_type_scat_source
C C 0.003 0.002
;
International Tables for Crystallography
(1992, Vol. C, Tables 4.2.6.8 and 6.1.1.4)
;
H H 0.000 0.000
;
International Tables for Crystallography
(1992, Vol. C, Table 6.1.1.4)
;
N N 0.006 0.003
;
International Tables for Crystallography
(1992, Vol. C, Tables 4.2.6.8 and 6.1.1.4)
;
O O 0.011 0.006
;
International Tables for Crystallography
(1992, Vol. C, Tables 4.2.6.8 and 6.1.1.4)
;
Ti Ti 0.278 0.446
;
International Tables for Crystallography
(1992, Vol. C, Tables 4.2.6.8 and 6.1.1.4)
;

loop_
_geom_angle_atom_site_label_1
_geom_angle_atom_site_label_2
_geom_angle_atom_site_label_3
_geom_angle
_geom_angle_publ_flag
O(1) Ti(1) O(2) 96.65(18) yes
O(1) Ti(1) O(3) 99.50(14) yes
O(1) Ti(1) O(4) 100.55(16) yes
O(1) Ti(1) N(1) 174.14(19) yes
O(2) Ti(1) O(3) 118.80(17) yes
O(2) Ti(1) O(4) 117.12(17) yes
O(2) Ti(1) N(1) 77.49(15) yes
O(3) Ti(1) O(4) 117.04(17) yes
O(3) Ti(1) N(1) 83.62(12) yes
O(4) Ti(1) N(1) 82.25(13) yes
Ti(1) O(1) C(1) 151.9(5) yes
Ti(1) O(2) C(4) 125.3(3) yes
Ti(1) O(3) C(6) 138.8(2) yes
Ti(1) O(4) C(21) 137.7(3) yes
Ti(1) N(1) C(5) 103.7(2) yes
Ti(1) N(1) C(12) 109.8(2) yes
Ti(1) N(1) C(27) 113.0(2) yes
C(5) N(1) C(12) 108.7(3) yes
C(5) N(1) C(27) 112.0(3) yes
C(12) N(1) C(27) 109.6(3) yes
O(1) C(1) C(2) 111.5(5) yes
O(1) C(1) C(3) 113.0(7) yes
C(2) C(1) C(3) 118.2(6) yes
O(2) C(4) C(5) 108.1(5) yes
N(1) C(5) C(4) 107.1(3) yes
O(3) C(6) C(7) 117.6(4) yes
O(3) C(6) C(11) 121.3(3) yes
C(7) C(6) C(11) 121.1(4) yes
C(6) C(7) C(8) 119.8(4) yes
C(6) C(7) C(12) 118.9(4) yes
C(8) C(7) C(12) 121.3(4) yes
C(7) C(8) C(9) 121.3(4) yes
C(8) C(9) C(10) 117.5(4) yes
C(8) C(9) C(13) 122.7(4) yes
C(10) C(9) C(13) 119.8(4) yes
C(9) C(10) C(11) 124.1(4) yes
C(6) C(11) C(10) 116.2(3) yes
C(6) C(11) C(17) 121.6(4) yes
C(10) C(11) C(17) 122.0(4) yes
N(1) C(12) C(7) 113.6(4) yes
C(9) C(13) C(14) 111.8(4) yes
C(9) C(13) C(15) 109.6(4) yes
C(9) C(13) C(16) 108.8(4) yes
C(14) C(13) C(15) 108.6(4) yes
C(14) C(13) C(16) 107.7(4) yes
C(15) C(13) C(16) 110.2(4) yes
C(11) C(17) C(18) 111.3(4) yes
C(11) C(17) C(19) 108.5(4) yes
C(11) C(17) C(20) 112.1(4) yes
C(18) C(17) C(19) 107.1(4) yes
C(18) C(17) C(20) 107.3(4) yes
C(19) C(17) C(20) 110.4(4) yes
O(4) C(21) C(22) 117.8(3) yes
O(4) C(21) C(26) 121.1(3) yes
C(22) C(21) C(26) 121.1(4) yes
C(21) C(22) C(23) 119.9(4) yes
C(21) C(22) C(27) 119.3(4) yes
C(23) C(22) C(27) 120.7(4) yes
C(22) C(23) C(24) 120.6(4) yes
C(23) C(24) C(25) 117.3(4) yes
C(23) C(24) C(28) 122.1(4) yes
C(25) C(24) C(28) 120.6(4) yes
C(24) C(25) C(26) 124.6(4) yes
C(21) C(26) C(25) 116.3(4) yes
C(21) C(26) C(32) 121.9(4) yes
C(25) C(26) C(32) 121.8(4) yes
N(1) C(27) C(22) 113.3(4) yes
C(24) C(28) C(29) 113.5(5) yes
C(24) C(28) C(30) 107.1(6) yes
C(24) C(28) C(31) 110.3(6) yes
C(29) C(28) C(30) 105.4(7) yes
C(29) C(28) C(31) 113.9(7) yes
C(30) C(28) C(31) 105.9(8) yes
C(26) C(32) C(33) 112.0(4) yes
C(26) C(32) C(34) 110.4(4) yes
C(26) C(32) C(35) 109.8(4) yes
C(33) C(32) C(34) 106.8(5) yes
C(33) C(32) C(35) 107.5(4) yes
C(34) C(32) C(35) 110.3(4) yes
O(1) C(1) H(1) 104.0 no
C(2) C(1) H(1) 104.1 no
C(3) C(1) H(1) 104.1 no
C(1) C(2) H(2) 109.7 no
C(1) C(2) H(3) 109.3 no
C(1) C(2) H(4) 109.4 no
H(2) C(2) H(3) 109.5 no
H(2) C(2) H(4) 109.5 no
H(3) C(2) H(4) 109.5 no
C(1) C(3) H(5) 109.3 no
C(1) C(3) H(6) 109.6 no
C(1) C(3) H(7) 109.6 no
H(5) C(3) H(6) 109.5 no
H(5) C(3) H(7) 109.5 no
H(6) C(3) H(7) 109.5 no
O(2) C(4) H(8) 109.7 no
O(2) C(4) H(9) 109.9 no
C(5) C(4) H(8) 109.8 no
C(5) C(4) H(9) 109.9 no
H(8) C(4) H(9) 109.5 no
N(1) C(5) H(10) 110.1 no
N(1) C(5) H(11) 110.1 no
C(4) C(5) H(10) 110.0 no
C(4) C(5) H(11) 110.1 no
H(10) C(5) H(11) 109.5 no
C(7) C(8) H(12) 119.4 no
C(9) C(8) H(12) 119.4 no
C(9) C(10) H(13) 118.0 no
C(11) C(10) H(13) 117.9 no
N(1) C(12) H(14) 108.4 no
N(1) C(12) H(15) 108.4 no
C(7) C(12) H(14) 108.4 no
C(7) C(12) H(15) 108.5 no
H(14) C(12) H(15) 109.5 no
C(13) C(14) H(16) 117.9 no
C(13) C(14) H(17) 100.8 no
C(13) C(14) H(18) 105.4 no
H(16) C(14) H(17) 96.7 no
H(16) C(14) H(18) 114.9 no
H(17) C(14) H(18) 121.0 no
C(13) C(15) H(19) 107.7 no
C(13) C(15) H(20) 110.9 no
C(13) C(15) H(21) 111.0 no
H(19) C(15) H(20) 103.7 no
H(19) C(15) H(21) 113.9 no
H(20) C(15) H(21) 109.5 no
C(13) C(16) H(22) 106.5 no
C(13) C(16) H(23) 108.5 no
C(13) C(16) H(24) 112.1 no
H(22) C(16) H(23) 118.9 no
H(22) C(16) H(24) 114.0 no
H(23) C(16) H(24) 96.6 no
C(17) C(18) H(25) 109.2 no
C(17) C(18) H(26) 109.6 no
C(17) C(18) H(27) 109.6 no
H(25) C(18) H(26) 109.5 no
H(25) C(18) H(27) 109.5 no
H(26) C(18) H(27) 109.5 no
C(17) C(19) H(28) 107.6 no
C(17) C(19) H(29) 104.6 no
C(17) C(19) H(30) 111.1 no
H(28) C(19) H(29) 105.3 no
H(28) C(19) H(30) 108.5 no
H(29) C(19) H(30) 119.1 no
C(17) C(20) H(31) 105.9 no
C(17) C(20) H(32) 103.5 no
C(17) C(20) H(33) 112.2 no
H(31) C(20) H(32) 118.5 no
H(31) C(20) H(33) 104.3 no
H(32) C(20) H(33) 112.4 no
C(22) C(23) H(34) 119.7 no
C(24) C(23) H(34) 119.7 no
C(24) C(25) H(35) 117.7 no
C(26) C(25) H(35) 117.6 no
N(1) C(27) H(36) 108.5 no
N(1) C(27) H(37) 108.5 no
C(22) C(27) H(36) 108.6 no
C(22) C(27) H(37) 108.4 no
H(36) C(27) H(37) 109.5 no
C(28) C(29) H(38) 109.7 no
C(28) C(29) H(39) 109.5 no
C(28) C(29) H(40) 109.3 no
H(38) C(29) H(39) 109.5 no
H(38) C(29) H(40) 109.5 no
H(39) C(29) H(40) 109.5 no
C(28) C(30) H(41) 109.7 no
C(28) C(30) H(42) 109.5 no
C(28) C(30) H(43) 109.2 no
H(41) C(30) H(42) 109.5 no
H(41) C(30) H(43) 109.5 no
H(42) C(30) H(43) 109.5 no
C(28) C(31) H(44) 109.5 no
C(28) C(31) H(45) 109.7 no
C(28) C(31) H(46) 109.2 no
H(44) C(31) H(45) 109.5 no
H(44) C(31) H(46) 109.5 no
H(45) C(31) H(46) 109.5 no
C(32) C(33) H(47) 109.1 no
C(32) C(33) H(48) 109.5 no
C(32) C(33) H(49) 109.8 no
H(47) C(33) H(48) 109.5 no
H(47) C(33) H(49) 109.5 no
H(48) C(33) H(49) 109.5 no
C(32) C(34) H(50) 108.6 no
C(32) C(34) H(51) 109.2 no
C(32) C(34) H(52) 107.2 no
H(50) C(34) H(51) 103.6 no
H(50) C(34) H(52) 107.4 no
H(51) C(34) H(52) 120.3 no
C(32) C(35) H(53) 112.3 no
C(32) C(35) H(54) 113.3 no
C(32) C(35) H(55) 114.6 no
H(53) C(35) H(54) 105.2 no
H(53) C(35) H(55) 106.7 no
H(54) C(35) H(55) 103.9 no

loop_
_geom_bond_atom_site_label_1
_geom_bond_atom_site_label_2
_geom_bond_distance
_geom_bond_publ_flag
Ti(1) O(1) 1.770(3) yes
Ti(1) O(2) 1.825(4) yes
Ti(1) O(3) 1.854(3) yes
Ti(1) O(4) 1.838(3) yes
Ti(1) N(1) 2.328(3) yes
O(1) C(1) 1.414(7) yes
O(2) C(4) 1.418(6) yes
O(3) C(6) 1.368(5) yes
O(4) C(21) 1.371(5) yes
N(1) C(5) 1.482(6) yes
N(1) C(12) 1.488(5) yes
N(1) C(27) 1.483(7) yes
C(1) C(2) 1.439(10) yes
C(1) C(3) 1.413(11) yes
C(4) C(5) 1.524(8) yes
C(6) C(7) 1.394(6) yes
C(6) C(11) 1.399(7) yes
C(7) C(8) 1.395(6) yes
C(7) C(12) 1.519(7) yes
C(8) C(9) 1.369(7) yes
C(9) C(10) 1.395(6) yes
C(9) C(13) 1.545(6) yes
C(10) C(11) 1.396(6) yes
C(11) C(17) 1.537(6) yes
C(13) C(14) 1.523(6) yes
C(13) C(15) 1.531(9) yes
C(13) C(16) 1.554(7) yes
C(17) C(18) 1.532(8) yes
C(17) C(19) 1.539(8) yes
C(17) C(20) 1.537(7) yes
C(21) C(22) 1.390(6) yes
C(21) C(26) 1.409(6) yes
C(22) C(23) 1.394(6) yes
C(22) C(27) 1.507(6) yes
C(23) C(24) 1.389(7) yes
C(24) C(25) 1.393(6) yes
C(24) C(28) 1.543(8) yes
C(25) C(26) 1.377(6) yes
C(26) C(32) 1.527(6) yes
C(28) C(29) 1.458(9) yes
C(28) C(30) 1.554(16) yes
C(28) C(31) 1.485(14) yes
C(32) C(33) 1.548(7) yes
C(32) C(34) 1.536(8) yes
C(32) C(35) 1.530(9) yes
C(1) H(1) 0.950 no
C(2) H(2) 0.950 no
C(2) H(3) 0.950 no
C(2) H(4) 0.950 no
C(3) H(5) 0.950 no
C(3) H(6) 0.950 no
C(3) H(7) 0.950 no
C(4) H(8) 0.950 no
C(4) H(9) 0.950 no
C(5) H(10) 0.950 no
C(5) H(11) 0.950 no
C(8) H(12) 0.950 no
C(10) H(13) 0.950 no
C(12) H(14) 0.950 no
C(12) H(15) 0.950 no
C(14) H(16) 1.120 no
C(14) H(17) 0.901 no
C(14) H(18) 1.071 no
C(15) H(19) 1.022 no
C(15) H(20) 1.014 no
C(15) H(21) 1.040 no
C(16) H(22) 1.173 no
C(16) H(23) 1.038 no
C(16) H(24) 1.095 no
C(18) H(25) 0.950 no
C(18) H(26) 0.950 no
C(18) H(27) 0.950 no
C(19) H(28) 0.902 no
C(19) H(29) 1.104 no
C(19) H(30) 1.064 no
C(20) H(31) 1.116 no
C(20) H(32) 1.044 no
C(20) H(33) 1.042 no
C(23) H(34) 0.950 no
C(25) H(35) 0.950 no
C(27) H(36) 0.950 no
C(27) H(37) 0.950 no
C(29) H(38) 0.950 no
C(29) H(39) 0.950 no
C(29) H(40) 0.950 no
C(30) H(41) 0.950 no
C(30) H(42) 0.950 no
C(30) H(43) 0.950 no
C(31) H(44) 0.950 no
C(31) H(45) 0.950 no
C(31) H(46) 0.950 no
C(33) H(47) 0.950 no
C(33) H(48) 0.950 no
C(33) H(49) 0.950 no
C(34) H(50) 1.131 no
C(34) H(51) 1.039 no
C(34) H(52) 0.927 no
C(35) H(53) 0.916 no
C(35) H(54) 1.073 no
C(35) H(55) 1.039 no

loop_
_geom_contact_atom_site_label_1
_geom_contact_atom_site_label_2
_geom_contact_distance
_geom_contact_site_symmetry_2
C(4) C(10) 3.559(8) 3_657
C(10) C(4) 3.559(8) 3_657
O(2) H(22) 2.838 3_657
O(2) H(48) 3.581 4_555
O(3) H(15) 3.094 3_657
O(4) H(25) 3.113 3_656
C(1) H(16) 3.544 3_657
C(2) H(16) 3.248 3_657
C(2) H(18) 3.057 1_455
C(2) H(21) 3.365 1_455
C(2) H(31) 3.296 3_556
C(3) H(26) 3.294 3_556
C(3) H(40) 3.525 1_455
C(3) H(45) 3.439 4_454
C(4) H(22) 3.145 3_657
C(4) H(30) 3.272 3_657
C(4) H(48) 3.314 4_555
C(4) H(49) 3.411 4_555
C(5) H(30) 3.238 3_657
C(5) H(49) 3.508 4_555
C(6) H(9) 2.915 3_657
C(6) H(15) 3.048 3_657
C(6) H(32) 3.501 3_656
C(7) H(9) 3.021 3_657
C(7) H(15) 3.138 3_657
C(8) H(3) 3.496 1_655
C(8) H(9) 3.085 3_657
C(9) H(8) 3.600 3_657
C(9) H(9) 3.041 3_657
C(10) H(8) 3.421 3_657
C(10) H(9) 2.867 3_657
C(10) H(32) 2.964 3_656
C(11) H(9) 2.848 3_657
C(11) H(32) 2.868 3_656
C(12) H(15) 3.248 3_657
C(12) H(29) 3.501 3_657
C(14) H(14) 3.286 3_757
C(14) H(36) 3.289 3_757
C(15) H(7) 3.298 3_656
C(15) H(28) 3.482 1_655
C(15) H(50) 3.377 3_656
C(15) H(51) 3.471 3_656
C(16) H(8) 3.215 3_657
C(16) H(42) 3.447 2_746
C(16) H(48) 3.174 2_646
C(16) H(51) 3.452 3_656
C(17) H(32) 3.229 3_656
C(18) H(6) 3.264 3_556
C(18) H(32) 3.478 3_656
C(18) H(37) 3.478 3_656
C(18) H(52) 3.571 3_656
C(19) H(9) 3.377 3_657
C(19) H(10) 3.281 3_657
C(19) H(20) 3.595 1_455
C(19) H(44) 3.524 2_646
C(20) H(21) 3.424 3_656
C(20) H(32) 2.984 3_656
C(21) H(25) 3.357 3_656
C(22) H(25) 3.533 3_656
C(23) H(5) 3.421 1_655
C(27) H(3) 3.358 1_655
C(27) H(25) 3.493 3_656
C(29) H(5) 3.491 1_655
C(29) H(41) 3.577 4_555
C(29) H(47) 3.452 4_655
C(29) H(51) 3.305 4_655
C(30) H(24) 3.152 2_756
C(30) H(38) 3.372 4_554
C(31) H(20) 3.558 2_756
C(31) H(30) 3.303 2_656
C(33) H(8) 3.007 4_554
C(33) H(11) 3.597 4_554
C(33) H(22) 3.595 2_656
C(33) H(54) 3.417 4_554
C(34) H(13) 3.404 3_656
C(34) H(19) 3.007 3_656
C(34) H(23) 3.041 3_656
C(34) H(27) 3.348 3_656
C(34) H(39) 3.588 4_454
C(35) H(39) 3.581 1_455
C(35) H(47) 3.452 4_555
H(1) H(16) 2.858 3_657
H(1) H(22) 3.276 3_657
H(1) H(34) 3.245 1_455
H(1) H(36) 3.571 1_455
H(1) H(40) 3.246 1_455
H(2) H(18) 3.172 1_455
H(2) H(21) 2.769 1_455
H(2) H(31) 2.523 3_556
H(3) C(8) 3.496 1_455
H(3) C(27) 3.358 1_455
H(3) H(12) 3.213 1_455
H(3) H(16) 2.701 3_657
H(3) H(18) 2.905 1_455
H(3) H(21) 3.497 1_455
H(3) H(31) 3.274 3_556
H(3) H(36) 2.872 1_455
H(3) H(37) 2.976 1_455
H(4) H(12) 3.188 3_657
H(4) H(14) 3.437 3_657
H(4) H(16) 3.164 3_657
H(4) H(18) 2.605 1_455
H(4) H(21) 3.331 1_455
H(5) C(23) 3.421 1_455
H(5) C(29) 3.491 1_455
H(5) H(34) 3.102 1_455
H(5) H(40) 2.646 1_455
H(5) H(41) 3.247 1_455
H(5) H(45) 3.340 4_454
H(6) C(18) 3.264 3_556
H(6) H(25) 3.446 3_556
H(6) H(26) 2.408 3_556
H(6) H(28) 3.082 3_556
H(6) H(31) 3.089 3_556
H(6) H(34) 3.583 1_455
H(6) H(37) 3.492 1_455
H(6) H(45) 3.419 4_454
H(7) C(15) 3.298 3_656
H(7) H(19) 3.056 3_656
H(7) H(20) 2.871 3_656
H(7) H(21) 3.382 3_656
H(7) H(26) 3.536 3_556
H(7) H(28) 3.348 3_556
H(7) H(45) 3.008 4_454
H(8) C(9) 3.600 3_657
H(8) C(10) 3.421 3_657
H(8) C(16) 3.215 3_657
H(8) C(33) 3.007 4_555
H(8) H(13) 3.531 3_657
H(8) H(22) 2.746 3_657
H(8) H(23) 2.925 3_657
H(8) H(30) 3.265 3_657
H(8) H(35) 3.319 4_555
H(8) H(47) 3.356 4_555
H(8) H(48) 2.477 4_555
H(8) H(49) 2.778 4_555
H(9) C(6) 2.915 3_657
H(9) C(7) 3.021 3_657
H(9) C(8) 3.085 3_657
H(9) C(9) 3.041 3_657
H(9) C(10) 2.867 3_657
H(9) C(11) 2.848 3_657
H(9) C(19) 3.377 3_657
H(9) H(13) 3.361 3_657
H(9) H(22) 3.348 3_657
H(9) H(29) 3.393 3_657
H(9) H(30) 2.862 3_657
H(10) C(19) 3.281 3_657
H(10) H(17) 3.149 3_757
H(10) H(29) 3.349 3_657
H(10) H(30) 2.487 3_657
H(10) H(42) 3.274 4_555
H(10) H(43) 3.485 4_555
H(10) H(44) 3.014 4_555
H(11) C(33) 3.597 4_555
H(11) H(35) 3.293 4_555
H(11) H(42) 3.539 4_555
H(11) H(43) 3.087 4_555
H(11) H(44) 3.593 4_555
H(11) H(49) 2.835 4_555
H(12) H(3) 3.213 1_655
H(12) H(4) 3.188 3_657
H(12) H(16) 3.547 3_757
H(12) H(18) 3.178 3_757
H(13) C(34) 3.404 3_656
H(13) H(8) 3.531 3_657
H(13) H(9) 3.361 3_657
H(13) H(32) 3.098 3_656
H(13) H(50) 2.921 3_656
H(13) H(52) 3.077 3_656
H(14) C(14) 3.286 3_757
H(14) H(4) 3.437 3_657
H(14) H(16) 3.413 3_757
H(14) H(17) 3.101 3_757
H(14) H(18) 2.970 3_757
H(14) H(29) 2.992 3_657
H(14) H(30) 3.509 3_657
H(15) O(3) 3.094 3_657
H(15) C(6) 3.048 3_657
H(15) C(7) 3.138 3_657
H(15) C(12) 3.248 3_657
H(15) H(15) 2.545 3_657
H(15) H(29) 3.118 3_657
H(16) C(1) 3.544 3_657
H(16) C(2) 3.248 3_657
H(16) H(1) 2.858 3_657
H(16) H(3) 2.701 3_657
H(16) H(4) 3.164 3_657
H(16) H(12) 3.547 3_757
H(16) H(14) 3.413 3_757
H(16) H(36) 2.796 3_757
H(17) H(10) 3.149 3_757
H(17) H(14) 3.101 3_757
H(17) H(36) 2.889 3_757
H(17) H(42) 3.013 2_746
H(18) C(2) 3.057 1_655
H(18) H(2) 3.172 1_655
H(18) H(3) 2.905 1_655
H(18) H(4) 2.605 1_655
H(18) H(12) 3.178 3_757
H(18) H(14) 2.970 3_757
H(18) H(29) 3.521 1_655
H(19) C(34) 3.007 3_656
H(19) H(7) 3.056 3_656
H(19) H(33) 3.206 3_656
H(19) H(50) 2.392 3_656
H(19) H(51) 2.782 3_656
H(19) H(52) 3.293 3_656
H(20) C(19) 3.595 1_655
H(20) C(31) 3.558 2_746
H(20) H(7) 2.871 3_656
H(20) H(28) 3.006 1_655
H(20) H(30) 3.484 1_655
H(20) H(42) 3.243 2_746
H(20) H(44) 3.430 2_746
H(20) H(45) 2.879 2_746
H(20) H(50) 3.544 3_656
H(20) H(51) 3.226 3_656
H(21) C(2) 3.365 1_655
H(21) C(20) 3.424 3_656
H(21) H(2) 2.769 1_655
H(21) H(3) 3.497 1_655
H(21) H(4) 3.331 1_655
H(21) H(7) 3.382 3_656
H(21) H(28) 3.013 1_655
H(21) H(31) 2.859 3_656
H(21) H(33) 3.213 3_656
H(22) O(2) 2.838 3_657
H(22) C(4) 3.145 3_657
H(22) C(33) 3.595 2_646
H(22) H(1) 3.276 3_657
H(22) H(8) 2.746 3_657
H(22) H(9) 3.348 3_657
H(22) H(47) 3.516 2_646
H(22) H(48) 2.847 2_646
H(23) C(34) 3.041 3_656
H(23) H(8) 2.925 3_657
H(23) H(48) 2.893 2_646
H(23) H(50) 3.244 3_656
H(23) H(51) 2.827 3_656
H(23) H(52) 2.734 3_656
H(23) H(54) 3.338 2_646
H(24) C(30) 3.152 2_746
H(24) H(39) 2.870 2_746
H(24) H(41) 3.051 2_746
H(24) H(42) 2.472 2_746
H(24) H(48) 3.370 2_646
H(24) H(51) 2.986 3_656
H(24) H(54) 3.392 2_646
H(25) O(4) 3.113 3_656
H(25) C(21) 3.357 3_656
H(25) C(22) 3.533 3_656
H(25) C(27) 3.493 3_656
H(25) H(6) 3.446 3_556
H(25) H(32) 2.980 3_656
H(25) H(37) 2.718 3_656
H(25) H(50) 3.367 3_656
H(26) C(3) 3.294 3_556
H(26) H(6) 2.408 3_556
H(26) H(7) 3.536 3_556
H(26) H(37) 3.402 3_656
H(26) H(44) 3.554 2_646
H(26) H(45) 3.520 2_646
H(26) H(46) 3.406 2_646
H(27) C(34) 3.348 3_656
H(27) H(50) 3.005 3_656
H(27) H(52) 2.766 3_656
H(28) C(15) 3.482 1_455
H(28) H(6) 3.082 3_556
H(28) H(7) 3.348 3_556
H(28) H(20) 3.006 1_455
H(28) H(21) 3.013 1_455
H(28) H(44) 3.562 2_646
H(29) C(12) 3.501 3_657
H(29) H(9) 3.393 3_657
H(29) H(10) 3.349 3_657
H(29) H(14) 2.992 3_657
H(29) H(15) 3.118 3_657
H(29) H(18) 3.521 1_455
H(30) C(4) 3.272 3_657
H(30) C(5) 3.238 3_657
H(30) C(31) 3.303 2_646
H(30) H(8) 3.265 3_657
H(30) H(9) 2.862 3_657
H(30) H(10) 2.487 3_657
H(30) H(14) 3.509 3_657
H(30) H(20) 3.484 1_455
H(30) H(44) 2.586 2_646
H(30) H(45) 3.326 2_646
H(30) H(46) 3.562 2_646
H(31) C(2) 3.296 3_556
H(31) H(2) 2.523 3_556
H(31) H(3) 3.274 3_556
H(31) H(6) 3.089 3_556
H(31) H(21) 2.859 3_656
H(32) C(6) 3.501 3_656
H(32) C(10) 2.964 3_656
H(32) C(11) 2.868 3_656
H(32) C(17) 3.229 3_656
H(32) C(18) 3.478 3_656
H(32) C(20) 2.984 3_656
H(32) H(13) 3.098 3_656
H(32) H(25) 2.980 3_656
H(32) H(32) 2.048 3_656
H(32) H(33) 3.505 3_656
H(33) H(19) 3.206 3_656
H(33) H(21) 3.213 3_656
H(33) H(32) 3.505 3_656
H(34) H(1) 3.245 1_655
H(34) H(5) 3.102 1_655
H(34) H(6) 3.583 1_655
H(34) H(42) 3.537 4_555
H(34) H(43) 3.502 4_555
H(35) H(8) 3.319 4_554
H(35) H(11) 3.293 4_554
H(36) C(14) 3.289 3_757
H(36) H(1) 3.571 1_655
H(36) H(3) 2.872 1_655
H(36) H(16) 2.796 3_757
H(36) H(17) 2.889 3_757
H(37) C(18) 3.478 3_656
H(37) H(3) 2.976 1_655
H(37) H(6) 3.492 1_655
H(37) H(25) 2.718 3_656
H(37) H(26) 3.402 3_656
H(38) C(30) 3.372 4_555
H(38) H(41) 2.683 4_555
H(38) H(42) 3.554 4_555
H(38) H(43) 3.415 4_555
H(38) H(47) 3.312 4_655
H(38) H(51) 3.137 4_655
H(38) H(53) 2.896 4_655
H(39) C(34) 3.588 4_655
H(39) C(35) 3.581 1_655
H(39) H(24) 2.870 2_756
H(39) H(47) 3.017 4_655
H(39) H(51) 2.621 4_655
H(39) H(53) 3.238 1_655
H(39) H(53) 3.586 4_655
H(39) H(54) 3.080 1_655
H(40) C(3) 3.525 1_655
H(40) H(1) 3.246 1_655
H(40) H(5) 2.646 1_655
H(40) H(47) 3.478 4_655
H(40) H(53) 3.566 1_655
H(41) C(29) 3.577 4_554
H(41) H(5) 3.247 1_655
H(41) H(24) 3.051 2_756
H(41) H(38) 2.683 4_554
H(41) H(45) 3.589 4_554
H(41) H(46) 3.408 4_554
H(41) H(53) 3.010 1_655
H(42) C(16) 3.447 2_756
H(42) H(10) 3.274 4_554
H(42) H(11) 3.539 4_554
H(42) H(17) 3.013 2_756
H(42) H(20) 3.243 2_756
H(42) H(24) 2.472 2_756
H(42) H(34) 3.537 4_554
H(42) H(38) 3.554 4_554
H(43) H(10) 3.485 4_554
H(43) H(11) 3.087 4_554
H(43) H(34) 3.502 4_554
H(43) H(38) 3.415 4_554
H(43) H(46) 3.175 4_554
H(44) C(19) 3.524 2_656
H(44) H(10) 3.014 4_554
H(44) H(11) 3.593 4_554
H(44) H(20) 3.430 2_756
H(44) H(26) 3.554 2_656
H(44) H(28) 3.562 2_656
H(44) H(30) 2.586 2_656
H(45) C(3) 3.439 4_655
H(45) H(5) 3.340 4_655
H(45) H(6) 3.419 4_655
H(45) H(7) 3.008 4_655
H(45) H(20) 2.879 2_756
H(45) H(26) 3.520 2_656
H(45) H(30) 3.326 2_656
H(45) H(41) 3.589 4_555
H(46) H(26) 3.406 2_656
H(46) H(30) 3.562 2_656
H(46) H(41) 3.408 4_555
H(46) H(43) 3.175 4_555
H(47) C(29) 3.452 4_454
H(47) C(35) 3.452 4_554
H(47) H(8) 3.356 4_554
H(47) H(22) 3.516 2_656
H(47) H(38) 3.312 4_454
H(47) H(39) 3.017 4_454
H(47) H(40) 3.478 4_454
H(47) H(54) 2.641 4_554
H(47) H(55) 3.236 4_554
H(48) O(2) 3.581 4_554
H(48) C(4) 3.314 4_554
H(48) C(16) 3.174 2_656
H(48) H(8) 2.477 4_554
H(48) H(22) 2.847 2_656
H(48) H(23) 2.893 2_656
H(48) H(24) 3.370 2_656
H(49) C(4) 3.411 4_554
H(49) C(5) 3.508 4_554
H(49) H(8) 2.778 4_554
H(49) H(11) 2.835 4_554
H(49) H(54) 3.406 4_554
H(50) C(15) 3.377 3_656
H(50) H(13) 2.921 3_656
H(50) H(19) 2.392 3_656
H(50) H(20) 3.544 3_656
H(50) H(23) 3.244 3_656
H(50) H(25) 3.367 3_656
H(50) H(27) 3.005 3_656
H(51) C(15) 3.471 3_656
H(51) C(16) 3.452 3_656
H(51) C(29) 3.305 4_454
H(51) H(19) 2.782 3_656
H(51) H(20) 3.226 3_656
H(51) H(23) 2.827 3_656
H(51) H(24) 2.986 3_656
H(51) H(38) 3.137 4_454
H(51) H(39) 2.621 4_454
H(51) H(54) 3.332 4_554
H(52) C(18) 3.571 3_656
H(52) H(13) 3.077 3_656
H(52) H(19) 3.293 3_656
H(52) H(23) 2.734 3_656
H(52) H(27) 2.766 3_656
H(52) H(54) 3.263 4_554
H(53) H(38) 2.896 4_454
H(53) H(39) 3.238 1_455
H(53) H(39) 3.586 4_454
H(53) H(40) 3.566 1_455
H(53) H(41) 3.010 1_455
H(54) C(33) 3.417 4_555
H(54) H(23) 3.338 2_656
H(54) H(24) 3.392 2_656
H(54) H(39) 3.080 1_455
H(54) H(47) 2.641 4_555
H(54) H(49) 3.406 4_555
H(54) H(51) 3.332 4_555
H(54) H(52) 3.263 4_555
H(55) H(47) 3.236 4_555

loop_
_geom_torsion_atom_site_label_1
_geom_torsion_atom_site_label_2
_geom_torsion_atom_site_label_3
_geom_torsion_atom_site_label_4
_geom_torsion
O(1) Ti(1) O(2) C(4) 175.5(4)
O(2) Ti(1) O(1) C(1) -18.8(7)
O(1) Ti(1) O(3) C(6) 159.1(5)
O(3) Ti(1) O(1) C(1) 102.0(7)
O(1) Ti(1) O(4) C(21) 142.3(4)
O(4) Ti(1) O(1) C(1) -138.0(7)
O(1) Ti(1) N(1) C(5) -20.2(16)
O(1) Ti(1) N(1) C(12) 95.8(14)
O(1) Ti(1) N(1) C(27) -141.6(14)
N(1) Ti(1) O(1) C(1) -19.9(19)
O(2) Ti(1) O(3) C(6) -97.9(5)
O(3) Ti(1) O(2) C(4) 70.8(4)
O(2) Ti(1) O(4) C(21) 39.1(4)
O(4) Ti(1) O(2) C(4) -79.0(4)
O(2) Ti(1) N(1) C(5) -21.3(3)
O(2) Ti(1) N(1) C(12) 94.6(3)
O(2) Ti(1) N(1) C(27) -142.7(3)
N(1) Ti(1) O(2) C(4) -4.6(3)
O(3) Ti(1) O(4) C(21) -111.2(4)
O(4) Ti(1) O(3) C(6) 52.0(5)
O(3) Ti(1) N(1) C(5) -142.7(3)
O(3) Ti(1) N(1) C(12) -26.8(3)
O(3) Ti(1) N(1) C(27) 95.8(3)
N(1) Ti(1) O(3) C(6) -25.9(5)
O(4) Ti(1) N(1) C(5) 98.8(3)
O(4) Ti(1) N(1) C(12) -145.3(3)
O(4) Ti(1) N(1) C(27) -22.7(2)
N(1) Ti(1) O(4) C(21) -32.5(4)
Ti(1) O(1) C(1) C(2) -81.5(10)
Ti(1) O(1) C(1) C(3) 142.5(7)
Ti(1) O(2) C(4) C(5) 29.3(5)
Ti(1) O(3) C(6) C(7) 42.0(7)
Ti(1) O(3) C(6) C(11) -138.9(4)
Ti(1) O(4) C(21) C(22) 49.1(7)
Ti(1) O(4) C(21) C(26) -130.3(4)
Ti(1) N(1) C(5) C(4) 39.9(4)
Ti(1) N(1) C(12) C(7) 64.3(4)
Ti(1) N(1) C(27) C(22) 60.0(4)
C(5) N(1) C(12) C(7) 177.0(3)
C(12) N(1) C(5) C(4) -76.8(4)
C(5) N(1) C(27) C(22) -56.6(4)
C(27) N(1) C(5) C(4) 162.1(3)
C(12) N(1) C(27) C(22) -177.3(3)
C(27) N(1) C(12) C(7) -60.4(4)
O(2) C(4) C(5) N(1) -45.5(4)
O(3) C(6) C(7) C(8) -178.8(4)
O(3) C(6) C(7) C(12) 3.7(7)
O(3) C(6) C(11) C(10) 179.8(4)
O(3) C(6) C(11) C(17) -4.4(8)
C(7) C(6) C(11) C(10) -1.0(7)
C(7) C(6) C(11) C(17) 174.7(5)
C(11) C(6) C(7) C(8) 2.1(8)
C(11) C(6) C(7) C(12) -175.4(4)
C(6) C(7) C(8) C(9) -0.9(8)
C(6) C(7) C(12) N(1) -57.2(6)
C(8) C(7) C(12) N(1) 125.4(5)
C(12) C(7) C(8) C(9) 176.5(5)
C(7) C(8) C(9) C(10) -1.2(8)
C(7) C(8) C(9) C(13) -178.2(5)
C(8) C(9) C(10) C(11) 2.3(8)
C(8) C(9) C(13) C(14) -3.9(7)
C(8) C(9) C(13) C(15) -124.4(5)
C(8) C(9) C(13) C(16) 115.0(5)
C(10) C(9) C(13) C(14) 179.2(5)
C(10) C(9) C(13) C(15) 58.6(6)
C(10) C(9) C(13) C(16) -62.0(6)
C(13) C(9) C(10) C(11) 179.4(5)
C(9) C(10) C(11) C(6) -1.2(8)
C(9) C(10) C(11) C(17) -176.9(5)
C(6) C(11) C(17) C(18) -179.5(5)
C(6) C(11) C(17) C(19) -61.9(6)
C(6) C(11) C(17) C(20) 60.3(7)
C(10) C(11) C(17) C(18) -4.0(7)
C(10) C(11) C(17) C(19) 113.6(5)
C(10) C(11) C(17) C(20) -124.2(5)
O(4) C(21) C(22) C(23) -177.9(5)
O(4) C(21) C(22) C(27) 0.9(8)
O(4) C(21) C(26) C(25) 178.4(5)
O(4) C(21) C(26) C(32) -1.3(8)
C(22) C(21) C(26) C(25) -1.0(8)
C(22) C(21) C(26) C(32) 179.3(5)
C(26) C(21) C(22) C(23) 1.5(8)
C(26) C(21) C(22) C(27) -179.7(5)
C(21) C(22) C(23) C(24) -1.1(9)
C(21) C(22) C(27) N(1) -53.0(6)
C(23) C(22) C(27) N(1) 125.8(5)
C(27) C(22) C(23) C(24) -179.8(4)
C(22) C(23) C(24) C(25) 0.2(7)
C(22) C(23) C(24) C(28) -179.3(6)
C(23) C(24) C(25) C(26) 0.3(8)
C(23) C(24) C(28) C(29) 6.1(11)
C(23) C(24) C(28) C(30) 122.1(7)
C(23) C(24) C(28) C(31) -123.1(8)
C(25) C(24) C(28) C(29) -173.3(7)
C(25) C(24) C(28) C(30) -57.3(8)
C(25) C(24) C(28) C(31) 57.4(10)
C(28) C(24) C(25) C(26) 179.8(4)
C(24) C(25) C(26) C(21) 0.1(7)
C(24) C(25) C(26) C(32) 179.8(5)
C(21) C(26) C(32) C(33) -175.4(5)
C(21) C(26) C(32) C(34) -56.5(7)
C(21) C(26) C(32) C(35) 65.3(6)
C(25) C(26) C(32) C(33) 4.9(8)
C(25) C(26) C(32) C(34) 123.8(5)
C(25) C(26) C(32) C(35) -114.4(6)
